data_7002084
loop_
_publ_author_name
'Schaub, Thomas'
'Backes, Marc'
'Plietzsch, Oliver'
'Radius, Udo'

_publ_section_title
;
 Facile C--S, S--H, and S--S bond cleavage using a nickel(0) NHC
 complex
;
_journal_issue 35
_journal_name_full 'Dalton Transactions'
_journal_page_first 7071
_journal_paper_doi 10.1039/b907124p
_journal_year 2009
_chemical_formula_sum 'C26 H50 N4 Ni S2'
_chemical_formula_weight 541.53
_chemical_name_common '(iPr2Im)2(StBu)2Ni(ii) 9'
_chemical_name_systematic
;
(iPr2Im)2(StBu)2Ni(II) 9
;
_space_group_IT_number 2
_symmetry_cell_setting triclinic
_symmetry_space_group_name_Hall '-P 1'
_symmetry_space_group_name_H-M 'P -1'
_atom_sites_solution_hydrogens geom
_atom_sites_solution_primary direct
_atom_sites_solution_secondary difmap
_cell_angle_alpha 84.85(3)
_cell_angle_beta 86.66(3)
_cell_angle_gamma 68.22(3)
_cell_formula_units_Z 3
_cell_length_a 10.226(2)
_cell_length_b 10.628(2)
_cell_length_c 23.097(5)
_cell_measurement_reflns_used 2000
_cell_measurement_temperature 203(2)
_cell_measurement_theta_max 50
_cell_measurement_theta_min 5
_cell_volume 2320.8(9)
_computing_cell_refinement 'STOE X-AREA'
_computing_data_collection 'STOE X-AREA'
_computing_data_reduction 'STOE X-RED'
_computing_molecular_graphics 'SHELXL-97 (Sheldrick, 1997)'
_computing_publication_material 'SHELXL-97 (Sheldrick, 1997)'
_computing_structure_refinement 'SHELXL-97 (Sheldrick, 1997)'
_computing_structure_solution 'SHELXS-97 (Sheldrick, 1990)'
_diffrn_ambient_temperature 203(2)
_diffrn_detector_area_resol_mean 6.67
_diffrn_measured_fraction_theta_full 0.980
_diffrn_measured_fraction_theta_max 0.974
_diffrn_measurement_device_type 'STOE STADI 4'
_diffrn_measurement_method rotation
_diffrn_radiation_monochromator graphite
_diffrn_radiation_source 'fine-focus sealed tube'
_diffrn_radiation_type MoK\a
_diffrn_radiation_wavelength 0.71073
_diffrn_reflns_av_R_equivalents 0.0000
_diffrn_reflns_av_sigmaI/netI 0.0411
_diffrn_reflns_limit_h_max 12
_diffrn_reflns_limit_h_min -10
_diffrn_reflns_limit_k_max 12
_diffrn_reflns_limit_k_min -12
_diffrn_reflns_limit_l_max 27
_diffrn_reflns_limit_l_min 0
_diffrn_reflns_number 8026
_diffrn_reflns_theta_full 25.00
_diffrn_reflns_theta_max 25.06
_diffrn_reflns_theta_min 1.77
_exptl_absorpt_coefficient_mu 0.781
_exptl_absorpt_correction_type none
_exptl_crystal_colour red
_exptl_crystal_density_diffrn 1.162
_exptl_crystal_density_method 'not measured'
_exptl_crystal_description rod
_exptl_crystal_F_000 882
_exptl_crystal_size_max 0.50
_exptl_crystal_size_mid 0.15
_exptl_crystal_size_min 0.10
_refine_diff_density_max 1.210
_refine_diff_density_min -1.312
_refine_diff_density_rms 0.148
_refine_ls_extinction_method none
_refine_ls_goodness_of_fit_ref 1.078
_refine_ls_hydrogen_treatment constr
_refine_ls_matrix_type full
_refine_ls_number_parameters 448
_refine_ls_number_reflns 8026
_refine_ls_number_restraints 0
_refine_ls_restrained_S_all 1.078
_refine_ls_R_factor_all 0.1264
_refine_ls_R_factor_gt 0.0855
_refine_ls_shift/su_max 0.001
_refine_ls_shift/su_mean 0.000
_refine_ls_structure_factor_coef Fsqd
_refine_ls_weighting_details 'calc w=1/[\s^2^(Fo^2^)+(0.1495P)^2^+7.2559P] where P=(Fo^2^+2Fc^2^)/3'
_refine_ls_weighting_scheme calc
_refine_ls_wR_factor_gt 0.2167
_refine_ls_wR_factor_ref 0.2704
_reflns_number_gt 5692
_reflns_number_total 8026
_reflns_threshold_expression >2sigma(I)
_cod_data_source_file b907124p.txt
_cod_data_source_block compound9
_cod_original_cell_volume 2320.8(8)
_cod_original_sg_symbol_H-M P-1
_cod_database_code 7002084

loop_
_symmetry_equiv_pos_as_xyz
'x, y, z'
'-x, -y, -z'

loop_
_atom_site_label
_atom_site_type_symbol
_atom_site_fract_x
_atom_site_fract_y
_atom_site_fract_z
_atom_site_U_iso_or_equiv
_atom_site_adp_type
_atom_site_occupancy
_atom_site_symmetry_multiplicity
_atom_site_calc_flag
_atom_site_refinement_flags
_atom_site_disorder_assembly
_atom_site_disorder_group
Ni1 Ni -0.40930(8) -0.34031(7) 0.83025(3) 0.0301(3) Uani 1 1 d . . .
Ni2 Ni 0.0000 0.0000 0.5000 0.0302(3) Uani 1 2 d S . .
S1 S -0.58829(18) -0.24841(15) 0.89290(7) 0.0382(4) Uani 1 1 d . . .
S2 S -0.2062(2) -0.43217(17) 0.78055(9) 0.0477(5) Uani 1 1 d . . .
S3 S 0.17397(19) -0.10772(17) 0.43872(8) 0.0425(4) Uani 1 1 d . . .
N1 N -0.3152(6) -0.1176(5) 0.8374(3) 0.0409(13) Uani 1 1 d . . .
N2 N -0.4114(6) -0.0954(6) 0.7548(3) 0.0438(14) Uani 1 1 d . . .
N3 N -0.5059(6) -0.5721(5) 0.8526(2) 0.0349(12) Uani 1 1 d . . .
N4 N -0.3423(6) -0.5825(5) 0.9091(2) 0.0347(12) Uani 1 1 d . . .
N5 N 0.0254(6) -0.2211(6) 0.5947(2) 0.0413(13) Uani 1 1 d . . .
N6 N -0.0873(5) -0.2282(5) 0.5205(2) 0.0347(12) Uani 1 1 d . . .
C1 C -0.3847(7) -0.1734(6) 0.8050(3) 0.0345(14) Uani 1 1 d . . .
C2 C -0.3007(9) -0.0059(7) 0.8060(4) 0.057(2) Uani 1 1 d . . .
H2A H -0.2565 0.0497 0.8186 0.068 Uiso 1 1 calc R . .
C3 C -0.3604(9) 0.0089(7) 0.7546(4) 0.056(2) Uani 1 1 d . . .
H3A H -0.3667 0.0764 0.7245 0.068 Uiso 1 1 calc R . .
C4 C -0.4827(8) -0.1186(8) 0.7064(3) 0.0521(19) Uani 1 1 d . . .
H4A H -0.5198 -0.1905 0.7197 0.063 Uiso 1 1 calc R . .
C5 C -0.6072(10) 0.0093(10) 0.6872(4) 0.079(3) Uani 1 1 d . . .
H5A H -0.6727 0.0381 0.7198 0.119 Uiso 1 1 calc R . .
H5B H -0.6545 -0.0102 0.6559 0.119 Uiso 1 1 calc R . .
H5C H -0.5732 0.0811 0.6737 0.119 Uiso 1 1 calc R . .
C6 C -0.3778(11) -0.1697(11) 0.6564(4) 0.080(3) Uani 1 1 d . . .
H6A H -0.3008 -0.2511 0.6699 0.119 Uiso 1 1 calc R . .
H6B H -0.3412 -0.1002 0.6421 0.119 Uiso 1 1 calc R . .
H6C H -0.4245 -0.1904 0.6252 0.119 Uiso 1 1 calc R . .
C7 C -0.2549(7) -0.1754(6) 0.8937(3) 0.0452(17) Uani 1 1 d . . .
H7A H -0.2975 -0.2423 0.9084 0.054 Uiso 1 1 calc R . .
C8 C -0.2923(12) -0.0691(10) 0.9374(4) 0.082(3) Uani 1 1 d . . .
H8A H -0.3938 -0.0233 0.9399 0.123 Uiso 1 1 calc R . .
H8B H -0.2491 -0.0035 0.9252 0.123 Uiso 1 1 calc R . .
H8C H -0.2580 -0.1124 0.9752 0.123 Uiso 1 1 calc R . .
C9 C -0.0977(9) -0.2527(11) 0.8866(5) 0.080(3) Uani 1 1 d . . .
H9A H -0.0807 -0.3195 0.8583 0.120 Uiso 1 1 calc R . .
H9B H -0.0601 -0.2984 0.9237 0.120 Uiso 1 1 calc R . .
H9C H -0.0518 -0.1898 0.8734 0.120 Uiso 1 1 calc R . .
C10 C -0.4189(6) -0.5065(6) 0.8635(3) 0.0311(13) Uani 1 1 d . . .
C11 C -0.4835(8) -0.6863(7) 0.8909(3) 0.0436(16) Uani 1 1 d . . .
H11A H -0.5311 -0.7471 0.8918 0.052 Uiso 1 1 calc R . .
C12 C -0.3816(8) -0.6933(7) 0.9262(3) 0.0429(16) Uani 1 1 d . . .
H12A H -0.3437 -0.7598 0.9566 0.051 Uiso 1 1 calc R . .
C13 C -0.2372(7) -0.5475(7) 0.9379(3) 0.0458(17) Uani 1 1 d . . .
H13A H -0.2130 -0.4802 0.9115 0.055 Uiso 1 1 calc R . .
C14 C -0.1024(9) -0.6701(9) 0.9486(5) 0.077(3) Uani 1 1 d . . .
H14A H -0.0653 -0.7096 0.9121 0.115 Uiso 1 1 calc R . .
H14B H -0.1222 -0.7369 0.9753 0.115 Uiso 1 1 calc R . .
H14C H -0.0335 -0.6419 0.9652 0.115 Uiso 1 1 calc R . .
C15 C -0.2995(9) -0.4804(9) 0.9939(3) 0.058(2) Uani 1 1 d . . .
H15A H -0.3847 -0.4022 0.9854 0.088 Uiso 1 1 calc R . .
H15B H -0.2317 -0.4513 1.0108 0.088 Uiso 1 1 calc R . .
H15C H -0.3218 -0.5449 1.0212 0.088 Uiso 1 1 calc R . .
C16 C -0.6155(8) -0.5245(7) 0.8086(3) 0.0446(17) Uani 1 1 d . . .
H16A H -0.6081 -0.4425 0.7870 0.054 Uiso 1 1 calc R . .
C17 C -0.7620(8) -0.4829(9) 0.8379(4) 0.061(2) Uani 1 1 d . . .
H17A H -0.7722 -0.4155 0.8653 0.092 Uiso 1 1 calc R . .
H17B H -0.7735 -0.5620 0.8585 0.092 Uiso 1 1 calc R . .
H17C H -0.8332 -0.4448 0.8087 0.092 Uiso 1 1 calc R . .
C18 C -0.5937(10) -0.6301(8) 0.7646(4) 0.062(2) Uani 1 1 d . . .
H18A H -0.5007 -0.6528 0.7465 0.092 Uiso 1 1 calc R . .
H18B H -0.6644 -0.5934 0.7351 0.092 Uiso 1 1 calc R . .
H18C H -0.6022 -0.7113 0.7844 0.092 Uiso 1 1 calc R . .
C19 C -0.7262(7) -0.0814(7) 0.8726(3) 0.0403(15) Uani 1 1 d . . .
C20 C -0.7926(9) -0.0867(9) 0.8164(4) 0.062(2) Uani 1 1 d . . .
H20A H -0.8646 0.0013 0.8062 0.094 Uiso 1 1 calc R . .
H20B H -0.8349 -0.1551 0.8214 0.094 Uiso 1 1 calc R . .
H20C H -0.7209 -0.1096 0.7856 0.094 Uiso 1 1 calc R . .
C21 C -0.8360(8) -0.0599(8) 0.9221(4) 0.057(2) Uani 1 1 d . . .
H21A H -0.9125 0.0266 0.9147 0.085 Uiso 1 1 calc R . .
H21B H -0.7929 -0.0603 0.9584 0.085 Uiso 1 1 calc R . .
H21C H -0.8725 -0.1325 0.9246 0.085 Uiso 1 1 calc R . .
C22 C -0.6730(8) 0.0360(7) 0.8686(4) 0.058(2) Uani 1 1 d . . .
H22A H -0.7498 0.1204 0.8581 0.087 Uiso 1 1 calc R . .
H22B H -0.5980 0.0203 0.8393 0.087 Uiso 1 1 calc R . .
H22C H -0.6376 0.0417 0.9060 0.087 Uiso 1 1 calc R . .
C23 C -0.1500(8) -0.5988(7) 0.7494(3) 0.0458(17) Uani 1 1 d . . .
C24 C -0.1726(10) -0.7123(7) 0.7876(4) 0.061(2) Uani 1 1 d . . .
H24A H -0.1388 -0.7947 0.7671 0.092 Uiso 1 1 calc R . .
H24B H -0.2723 -0.6877 0.7969 0.092 Uiso 1 1 calc R . .
H24C H -0.1213 -0.7273 0.8232 0.092 Uiso 1 1 calc R . .
C25 C 0.0069(10) -0.6396(9) 0.7363(5) 0.081(3) Uani 1 1 d . . .
H25A H 0.0425 -0.7271 0.7197 0.121 Uiso 1 1 calc R . .
H25B H 0.0551 -0.6459 0.7720 0.121 Uiso 1 1 calc R . .
H25C H 0.0231 -0.5719 0.7089 0.121 Uiso 1 1 calc R . .
C26 C -0.2237(14) -0.5806(11) 0.6930(5) 0.100(4) Uani 1 1 d . . .
H26A H -0.1946 -0.6672 0.6759 0.149 Uiso 1 1 calc R . .
H26B H -0.1993 -0.5162 0.6665 0.149 Uiso 1 1 calc R . .
H26C H -0.3248 -0.5466 0.7003 0.149 Uiso 1 1 calc R . .
C27 C -0.0161(6) -0.1584(6) 0.5416(3) 0.0323(13) Uani 1 1 d . . .
C28 C -0.0206(9) -0.3297(8) 0.6053(4) 0.059(2) Uani 1 1 d . . .
H28A H -0.0045 -0.3897 0.6389 0.071 Uiso 1 1 calc R . .
C29 C -0.0911(8) -0.3327(7) 0.5594(3) 0.0509(18) Uani 1 1 d . . .
H29A H -0.1351 -0.3944 0.5544 0.061 Uiso 1 1 calc R . .
C30 C -0.1693(7) -0.1837(7) 0.4665(3) 0.0413(15) Uani 1 1 d . . .
H30A H -0.1476 -0.1071 0.4465 0.050 Uiso 1 1 calc R . .
C31 C -0.1303(11) -0.2961(10) 0.4258(4) 0.076(3) Uani 1 1 d . . .
H31A H -0.0305 -0.3256 0.4159 0.114 Uiso 1 1 calc R . .
H31B H -0.1841 -0.2629 0.3907 0.114 Uiso 1 1 calc R . .
H31C H -0.1514 -0.3719 0.4446 0.114 Uiso 1 1 calc R . .
C32 C -0.3237(8) -0.1329(9) 0.4828(4) 0.063(2) Uani 1 1 d . . .
H32A H -0.3451 -0.0607 0.5088 0.095 Uiso 1 1 calc R . .
H32B H -0.3474 -0.2069 0.5021 0.095 Uiso 1 1 calc R . .
H32C H -0.3783 -0.0984 0.4480 0.095 Uiso 1 1 calc R . .
C33 C 0.0952(9) -0.1784(9) 0.6383(3) 0.057(2) Uani 1 1 d . . .
H33A H 0.1325 -0.1113 0.6188 0.069 Uiso 1 1 calc R . .
C34 C -0.0126(11) -0.1075(11) 0.6855(4) 0.076(3) Uani 1 1 d . . .
H34A H -0.0901 -0.0330 0.6674 0.115 Uiso 1 1 calc R . .
H34B H 0.0324 -0.0725 0.7125 0.115 Uiso 1 1 calc R . .
H34C H -0.0481 -0.1721 0.7062 0.115 Uiso 1 1 calc R . .
C35 C 0.2167(10) -0.2945(10) 0.6647(4) 0.069(2) Uani 1 1 d . . .
H35A H 0.2835 -0.3375 0.6342 0.104 Uiso 1 1 calc R . .
H35B H 0.1824 -0.3602 0.6853 0.104 Uiso 1 1 calc R . .
H35C H 0.2629 -0.2606 0.6917 0.104 Uiso 1 1 calc R . .
C36 C 0.3110(7) -0.2704(7) 0.4644(3) 0.0416(15) Uani 1 1 d . . .
C37 C 0.3713(8) -0.2524(10) 0.5215(4) 0.063(2) Uani 1 1 d . . .
H37A H 0.4431 -0.3378 0.5349 0.095 Uiso 1 1 calc R . .
H37B H 0.2962 -0.2246 0.5507 0.095 Uiso 1 1 calc R . .
H37C H 0.4126 -0.1834 0.5146 0.095 Uiso 1 1 calc R . .
C38 C 0.4257(8) -0.3005(9) 0.4164(4) 0.057(2) Uani 1 1 d . . .
H38A H 0.5018 -0.3854 0.4270 0.086 Uiso 1 1 calc R . .
H38B H 0.4616 -0.2275 0.4116 0.086 Uiso 1 1 calc R . .
H38C H 0.3863 -0.3078 0.3802 0.086 Uiso 1 1 calc R . .
C39 C 0.2582(8) -0.3871(7) 0.4729(4) 0.063(2) Uani 1 1 d . . .
H39A H 0.3342 -0.4694 0.4864 0.095 Uiso 1 1 calc R . .
H39B H 0.2253 -0.4006 0.4362 0.095 Uiso 1 1 calc R . .
H39C H 0.1812 -0.3659 0.5015 0.095 Uiso 1 1 calc R . .

loop_
_atom_site_aniso_label
_atom_site_aniso_U_11
_atom_site_aniso_U_22
_atom_site_aniso_U_33
_atom_site_aniso_U_23
_atom_site_aniso_U_13
_atom_site_aniso_U_12
Ni1 0.0356(5) 0.0188(4) 0.0384(5) -0.0076(3) 0.0042(3) -0.0123(3)
Ni2 0.0310(6) 0.0216(5) 0.0401(6) -0.0051(4) 0.0023(5) -0.0119(5)
S1 0.0409(9) 0.0239(7) 0.0470(9) -0.0054(6) 0.0108(7) -0.0099(7)
S2 0.0538(11) 0.0303(8) 0.0633(11) -0.0170(8) 0.0236(9) -0.0210(8)
S3 0.0410(10) 0.0315(8) 0.0518(10) -0.0051(7) 0.0109(8) -0.0109(7)
N1 0.039(3) 0.026(3) 0.061(4) -0.015(2) 0.008(3) -0.016(2)
N2 0.054(4) 0.033(3) 0.048(3) -0.006(2) 0.012(3) -0.022(3)
N3 0.037(3) 0.023(2) 0.047(3) -0.010(2) 0.007(2) -0.013(2)
N4 0.043(3) 0.024(2) 0.037(3) -0.004(2) 0.005(2) -0.012(2)
N5 0.046(3) 0.037(3) 0.043(3) 0.005(2) -0.002(3) -0.020(3)
N6 0.036(3) 0.028(3) 0.044(3) -0.007(2) 0.004(2) -0.017(2)
C1 0.038(4) 0.029(3) 0.038(3) -0.002(3) 0.008(3) -0.016(3)
C2 0.066(5) 0.033(4) 0.083(6) -0.020(4) 0.025(4) -0.032(4)
C3 0.075(6) 0.033(4) 0.064(5) -0.007(3) 0.024(4) -0.027(4)
C4 0.058(5) 0.048(4) 0.052(4) 0.004(3) 0.007(4) -0.024(4)
C5 0.070(6) 0.077(6) 0.077(6) 0.028(5) -0.006(5) -0.019(5)
C6 0.092(7) 0.080(7) 0.064(6) -0.013(5) 0.017(5) -0.029(6)
C7 0.044(4) 0.027(3) 0.069(5) -0.013(3) -0.006(3) -0.015(3)
C8 0.102(8) 0.070(6) 0.079(6) -0.034(5) -0.005(6) -0.031(6)
C9 0.042(5) 0.088(7) 0.111(8) -0.032(6) -0.010(5) -0.018(5)
C10 0.030(3) 0.024(3) 0.039(3) -0.014(2) 0.008(3) -0.008(3)
C11 0.051(4) 0.033(3) 0.056(4) -0.005(3) 0.011(3) -0.027(3)
C12 0.059(5) 0.030(3) 0.039(4) -0.002(3) 0.004(3) -0.015(3)
C13 0.041(4) 0.043(4) 0.055(4) -0.010(3) 0.000(3) -0.016(3)
C14 0.053(5) 0.058(5) 0.108(8) -0.020(5) -0.021(5) -0.002(4)
C15 0.065(5) 0.062(5) 0.052(5) -0.018(4) -0.001(4) -0.025(4)
C16 0.050(4) 0.028(3) 0.057(4) -0.010(3) -0.006(3) -0.014(3)
C17 0.041(4) 0.062(5) 0.081(6) -0.023(4) 0.002(4) -0.015(4)
C18 0.072(6) 0.049(4) 0.069(5) -0.024(4) -0.006(4) -0.023(4)
C19 0.037(4) 0.034(3) 0.049(4) -0.009(3) 0.009(3) -0.013(3)
C20 0.052(5) 0.062(5) 0.063(5) -0.002(4) -0.009(4) -0.009(4)
C21 0.045(4) 0.050(4) 0.071(5) -0.015(4) 0.013(4) -0.014(4)
C22 0.054(5) 0.027(3) 0.091(6) -0.013(4) 0.025(4) -0.015(3)
C23 0.049(4) 0.037(4) 0.053(4) -0.014(3) 0.015(3) -0.017(3)
C24 0.077(6) 0.030(4) 0.077(6) -0.017(4) 0.034(5) -0.023(4)
C25 0.068(6) 0.052(5) 0.116(8) -0.024(5) 0.045(6) -0.018(5)
C26 0.152(12) 0.072(7) 0.084(7) -0.024(6) -0.022(7) -0.045(7)
C27 0.029(3) 0.023(3) 0.043(3) -0.004(2) 0.003(3) -0.007(2)
C28 0.067(5) 0.046(4) 0.066(5) 0.012(4) 0.002(4) -0.028(4)
C29 0.053(5) 0.043(4) 0.064(5) 0.004(3) 0.000(4) -0.028(4)
C30 0.039(4) 0.037(3) 0.052(4) -0.010(3) 0.002(3) -0.016(3)
C31 0.081(7) 0.075(6) 0.066(6) -0.039(5) -0.003(5) -0.012(5)
C32 0.040(4) 0.076(6) 0.071(5) -0.022(5) 0.001(4) -0.016(4)
C33 0.056(5) 0.066(5) 0.051(4) -0.002(4) -0.005(4) -0.024(4)
C34 0.086(7) 0.083(7) 0.053(5) -0.022(5) -0.009(5) -0.017(6)
C35 0.064(6) 0.072(6) 0.066(6) 0.009(5) -0.017(4) -0.020(5)
C36 0.037(4) 0.032(3) 0.055(4) -0.008(3) 0.006(3) -0.012(3)
C37 0.043(4) 0.079(6) 0.061(5) -0.013(4) -0.001(4) -0.012(4)
C38 0.040(4) 0.057(5) 0.073(5) -0.023(4) 0.013(4) -0.013(4)
C39 0.044(4) 0.034(4) 0.107(7) -0.018(4) 0.019(4) -0.008(3)

loop_
_atom_type_symbol
_atom_type_description
_atom_type_scat_dispersion_real
_atom_type_scat_dispersion_imag
_atom_type_scat_source
C C 0.0033 0.0016 'International Tables Vol C Tables 4.2.6.8 and 6.1.1.4'
H H 0.0000 0.0000 'International Tables Vol C Tables 4.2.6.8 and 6.1.1.4'
N N 0.0061 0.0033 'International Tables Vol C Tables 4.2.6.8 and 6.1.1.4'
S S 0.1246 0.1234 'International Tables Vol C Tables 4.2.6.8 and 6.1.1.4'
Ni Ni 0.3393 1.1124 'International Tables Vol C Tables 4.2.6.8 and 6.1.1.4'

loop_
_geom_angle_atom_site_label_1
_geom_angle_atom_site_label_2
_geom_angle_atom_site_label_3
_geom_angle
_geom_angle_site_symmetry_1
_geom_angle_site_symmetry_3
_geom_angle_publ_flag
C10 Ni1 C1 172.5(3) . . ?
C10 Ni1 S2 96.41(18) . . ?
C1 Ni1 S2 83.1(2) . . ?
C10 Ni1 S1 83.52(18) . . ?
C1 Ni1 S1 95.63(19) . . ?
S2 Ni1 S1 169.79(8) . . ?
C27 Ni2 C27 180.0(3) . 2_556 ?
C27 Ni2 S3 82.75(19) . 2_556 ?
C27 Ni2 S3 97.25(19) 2_556 2_556 ?
C27 Ni2 S3 97.25(19) . . ?
C27 Ni2 S3 82.75(19) 2_556 . ?
S3 Ni2 S3 180.00(7) 2_556 . ?
C19 S1 Ni1 119.5(2) . . ?
C23 S2 Ni1 123.8(2) . . ?
C36 S3 Ni2 119.1(2) . . ?
C1 N1 C2 109.3(6) . . ?
C1 N1 C7 124.6(5) . . ?
C2 N1 C7 125.9(6) . . ?
C1 N2 C3 111.3(6) . . ?
C1 N2 C4 124.3(6) . . ?
C3 N2 C4 124.4(6) . . ?
C10 N3 C11 111.2(5) . . ?
C10 N3 C16 124.8(5) . . ?
C11 N3 C16 123.9(5) . . ?
C10 N4 C12 111.1(5) . . ?
C10 N4 C13 123.8(5) . . ?
C12 N4 C13 125.1(6) . . ?
C27 N5 C28 109.6(6) . . ?
C27 N5 C33 127.2(6) . . ?
C28 N5 C33 122.9(6) . . ?
C27 N6 C29 111.3(6) . . ?
C27 N6 C30 123.6(5) . . ?
C29 N6 C30 124.4(5) . . ?
N2 C1 N1 105.1(5) . . ?
N2 C1 Ni1 132.5(5) . . ?
N1 C1 Ni1 122.0(5) . . ?
C3 C2 N1 108.2(6) . . ?
C3 C2 H2A 125.9 . . ?
N1 C2 H2A 125.9 . . ?
C2 C3 N2 106.1(6) . . ?
C2 C3 H3A 127.0 . . ?
N2 C3 H3A 127.0 . . ?
N2 C4 C6 109.8(7) . . ?
N2 C4 C5 111.4(7) . . ?
C6 C4 C5 111.6(7) . . ?
N2 C4 H4A 108.0 . . ?
C6 C4 H4A 108.0 . . ?
C5 C4 H4A 108.0 . . ?
C4 C5 H5A 109.5 . . ?
C4 C5 H5B 109.5 . . ?
H5A C5 H5B 109.5 . . ?
C4 C5 H5C 109.5 . . ?
H5A C5 H5C 109.5 . . ?
H5B C5 H5C 109.5 . . ?
C4 C6 H6A 109.5 . . ?
C4 C6 H6B 109.5 . . ?
H6A C6 H6B 109.5 . . ?
C4 C6 H6C 109.5 . . ?
H6A C6 H6C 109.5 . . ?
H6B C6 H6C 109.5 . . ?
N1 C7 C8 111.7(6) . . ?
N1 C7 C9 110.1(7) . . ?
C8 C7 C9 113.5(7) . . ?
N1 C7 H7A 107.1 . . ?
C8 C7 H7A 107.1 . . ?
C9 C7 H7A 107.1 . . ?
C7 C8 H8A 109.5 . . ?
C7 C8 H8B 109.5 . . ?
H8A C8 H8B 109.5 . . ?
C7 C8 H8C 109.5 . . ?
H8A C8 H8C 109.5 . . ?
H8B C8 H8C 109.5 . . ?
C7 C9 H9A 109.5 . . ?
C7 C9 H9B 109.5 . . ?
H9A C9 H9B 109.5 . . ?
C7 C9 H9C 109.5 . . ?
H9A C9 H9C 109.5 . . ?
H9B C9 H9C 109.5 . . ?
N4 C10 N3 104.0(5) . . ?
N4 C10 Ni1 125.1(4) . . ?
N3 C10 Ni1 130.8(5) . . ?
C12 C11 N3 107.0(6) . . ?
C12 C11 H11A 126.5 . . ?
N3 C11 H11A 126.5 . . ?
C11 C12 N4 106.8(6) . . ?
C11 C12 H12A 126.6 . . ?
N4 C12 H12A 126.6 . . ?
N4 C13 C14 111.8(6) . . ?
N4 C13 C15 110.4(6) . . ?
C14 C13 C15 111.7(7) . . ?
N4 C13 H13A 107.5 . . ?
C14 C13 H13A 107.5 . . ?
C15 C13 H13A 107.5 . . ?
C13 C14 H14A 109.5 . . ?
C13 C14 H14B 109.5 . . ?
H14A C14 H14B 109.5 . . ?
C13 C14 H14C 109.5 . . ?
H14A C14 H14C 109.5 . . ?
H14B C14 H14C 109.5 . . ?
C13 C15 H15A 109.5 . . ?
C13 C15 H15B 109.5 . . ?
H15A C15 H15B 109.5 . . ?
C13 C15 H15C 109.5 . . ?
H15A C15 H15C 109.5 . . ?
H15B C15 H15C 109.5 . . ?
N3 C16 C18 111.7(6) . . ?
N3 C16 C17 110.3(6) . . ?
C18 C16 C17 111.8(6) . . ?
N3 C16 H16A 107.6 . . ?
C18 C16 H16A 107.6 . . ?
C17 C16 H16A 107.6 . . ?
C16 C17 H17A 109.5 . . ?
C16 C17 H17B 109.5 . . ?
H17A C17 H17B 109.5 . . ?
C16 C17 H17C 109.5 . . ?
H17A C17 H17C 109.5 . . ?
H17B C17 H17C 109.5 . . ?
C16 C18 H18A 109.5 . . ?
C16 C18 H18B 109.5 . . ?
H18A C18 H18B 109.5 . . ?
C16 C18 H18C 109.5 . . ?
H18A C18 H18C 109.5 . . ?
H18B C18 H18C 109.5 . . ?
C20 C19 C21 109.2(6) . . ?
C20 C19 C22 110.9(7) . . ?
C21 C19 C22 108.5(6) . . ?
C20 C19 S1 110.2(5) . . ?
C21 C19 S1 104.5(5) . . ?
C22 C19 S1 113.3(5) . . ?
C19 C20 H20A 109.5 . . ?
C19 C20 H20B 109.5 . . ?
H20A C20 H20B 109.5 . . ?
C19 C20 H20C 109.5 . . ?
H20A C20 H20C 109.5 . . ?
H20B C20 H20C 109.5 . . ?
C19 C21 H21A 109.5 . . ?
C19 C21 H21B 109.5 . . ?
H21A C21 H21B 109.5 . . ?
C19 C21 H21C 109.5 . . ?
H21A C21 H21C 109.5 . . ?
H21B C21 H21C 109.5 . . ?
C19 C22 H22A 109.5 . . ?
C19 C22 H22B 109.5 . . ?
H22A C22 H22B 109.5 . . ?
C19 C22 H22C 109.5 . . ?
H22A C22 H22C 109.5 . . ?
H22B C22 H22C 109.5 . . ?
C26 C23 C24 109.3(7) . . ?
C26 C23 C25 108.6(8) . . ?
C24 C23 C25 108.1(7) . . ?
C26 C23 S2 108.4(6) . . ?
C24 C23 S2 116.5(5) . . ?
C25 C23 S2 105.8(5) . . ?
C23 C24 H24A 109.5 . . ?
C23 C24 H24B 109.5 . . ?
H24A C24 H24B 109.5 . . ?
C23 C24 H24C 109.5 . . ?
H24A C24 H24C 109.5 . . ?
H24B C24 H24C 109.5 . . ?
C23 C25 H25A 109.5 . . ?
C23 C25 H25B 109.5 . . ?
H25A C25 H25B 109.5 . . ?
C23 C25 H25C 109.5 . . ?
H25A C25 H25C 109.5 . . ?
H25B C25 H25C 109.5 . . ?
C23 C26 H26A 109.5 . . ?
C23 C26 H26B 109.5 . . ?
H26A C26 H26B 109.5 . . ?
C23 C26 H26C 109.5 . . ?
H26A C26 H26C 109.5 . . ?
H26B C26 H26C 109.5 . . ?
N6 C27 N5 104.8(5) . . ?
N6 C27 Ni2 122.0(4) . . ?
N5 C27 Ni2 133.1(5) . . ?
C29 C28 N5 107.5(7) . . ?
C29 C28 H28A 126.3 . . ?
N5 C28 H28A 126.3 . . ?
C28 C29 N6 106.7(6) . . ?
C28 C29 H29A 126.6 . . ?
N6 C29 H29A 126.6 . . ?
N6 C30 C32 108.8(6) . . ?
N6 C30 C31 111.7(6) . . ?
C32 C30 C31 111.7(7) . . ?
N6 C30 H30A 108.2 . . ?
C32 C30 H30A 108.2 . . ?
C31 C30 H30A 108.2 . . ?
C30 C31 H31A 109.5 . . ?
C30 C31 H31B 109.5 . . ?
H31A C31 H31B 109.5 . . ?
C30 C31 H31C 109.5 . . ?
H31A C31 H31C 109.5 . . ?
H31B C31 H31C 109.5 . . ?
C30 C32 H32A 109.5 . . ?
C30 C32 H32B 109.5 . . ?
H32A C32 H32B 109.5 . . ?
C30 C32 H32C 109.5 . . ?
H32A C32 H32C 109.5 . . ?
H32B C32 H32C 109.5 . . ?
N5 C33 C35 112.4(7) . . ?
N5 C33 C34 109.7(7) . . ?
C35 C33 C34 110.9(7) . . ?
N5 C33 H33A 107.9 . . ?
C35 C33 H33A 107.9 . . ?
C34 C33 H33A 107.9 . . ?
C33 C34 H34A 109.5 . . ?
C33 C34 H34B 109.5 . . ?
H34A C34 H34B 109.5 . . ?
C33 C34 H34C 109.5 . . ?
H34A C34 H34C 109.5 . . ?
H34B C34 H34C 109.5 . . ?
C33 C35 H35A 109.5 . . ?
C33 C35 H35B 109.5 . . ?
H35A C35 H35B 109.5 . . ?
C33 C35 H35C 109.5 . . ?
H35A C35 H35C 109.5 . . ?
H35B C35 H35C 109.5 . . ?
C39 C36 C38 109.2(6) . . ?
C39 C36 C37 110.2(7) . . ?
C38 C36 C37 109.7(6) . . ?
C39 C36 S3 113.2(5) . . ?
C38 C36 S3 104.9(5) . . ?
C37 C36 S3 109.5(5) . . ?
C36 C37 H37A 109.5 . . ?
C36 C37 H37B 109.5 . . ?
H37A C37 H37B 109.5 . . ?
C36 C37 H37C 109.5 . . ?
H37A C37 H37C 109.5 . . ?
H37B C37 H37C 109.5 . . ?
C36 C38 H38A 109.5 . . ?
C36 C38 H38B 109.5 . . ?
H38A C38 H38B 109.5 . . ?
C36 C38 H38C 109.5 . . ?
H38A C38 H38C 109.5 . . ?
H38B C38 H38C 109.5 . . ?
C36 C39 H39A 109.5 . . ?
C36 C39 H39B 109.5 . . ?
H39A C39 H39B 109.5 . . ?
C36 C39 H39C 109.5 . . ?
H39A C39 H39C 109.5 . . ?
H39B C39 H39C 109.5 . . ?

loop_
_geom_bond_atom_site_label_1
_geom_bond_atom_site_label_2
_geom_bond_distance
_geom_bond_site_symmetry_2
_geom_bond_publ_flag
Ni1 C10 1.896(6) . ?
Ni1 C1 1.918(6) . ?
Ni1 S2 2.236(2) . ?
Ni1 S1 2.240(2) . ?
Ni2 C27 1.919(6) . ?
Ni2 C27 1.919(6) 2_556 ?
Ni2 S3 2.2282(19) 2_556 ?
Ni2 S3 2.2282(19) . ?
S1 C19 1.852(7) . ?
S2 C23 1.846(7) . ?
S3 C36 1.849(7) . ?
N1 C1 1.369(8) . ?
N1 C2 1.386(9) . ?
N1 C7 1.454(9) . ?
N2 C1 1.342(8) . ?
N2 C3 1.389(9) . ?
N2 C4 1.456(10) . ?
N3 C10 1.364(8) . ?
N3 C11 1.390(8) . ?
N3 C16 1.472(9) . ?
N4 C10 1.359(8) . ?
N4 C12 1.397(8) . ?
N4 C13 1.471(9) . ?
N5 C27 1.353(8) . ?
N5 C28 1.398(9) . ?
N5 C33 1.462(10) . ?
N6 C27 1.351(8) . ?
N6 C29 1.376(8) . ?
N6 C30 1.483(9) . ?
C2 C3 1.335(12) . ?
C2 H2A 0.9400 . ?
C3 H3A 0.9400 . ?
C4 C6 1.522(12) . ?
C4 C5 1.529(11) . ?
C4 H4A 0.9900 . ?
C5 H5A 0.9700 . ?
C5 H5B 0.9700 . ?
C5 H5C 0.9700 . ?
C6 H6A 0.9700 . ?
C6 H6B 0.9700 . ?
C6 H6C 0.9700 . ?
C7 C8 1.510(10) . ?
C7 C9 1.516(11) . ?
C7 H7A 0.9900 . ?
C8 H8A 0.9700 . ?
C8 H8B 0.9700 . ?
C8 H8C 0.9700 . ?
C9 H9A 0.9700 . ?
C9 H9B 0.9700 . ?
C9 H9C 0.9700 . ?
C11 C12 1.336(10) . ?
C11 H11A 0.9400 . ?
C12 H12A 0.9400 . ?
C13 C14 1.519(11) . ?
C13 C15 1.522(10) . ?
C13 H13A 0.9900 . ?
C14 H14A 0.9700 . ?
C14 H14B 0.9700 . ?
C14 H14C 0.9700 . ?
C15 H15A 0.9700 . ?
C15 H15B 0.9700 . ?
C15 H15C 0.9700 . ?
C16 C18 1.527(9) . ?
C16 C17 1.531(11) . ?
C16 H16A 0.9900 . ?
C17 H17A 0.9700 . ?
C17 H17B 0.9700 . ?
C17 H17C 0.9700 . ?
C18 H18A 0.9700 . ?
C18 H18B 0.9700 . ?
C18 H18C 0.9700 . ?
C19 C20 1.515(10) . ?
C19 C21 1.524(10) . ?
C19 C22 1.529(9) . ?
C20 H20A 0.9700 . ?
C20 H20B 0.9700 . ?
C20 H20C 0.9700 . ?
C21 H21A 0.9700 . ?
C21 H21B 0.9700 . ?
C21 H21C 0.9700 . ?
C22 H22A 0.9700 . ?
C22 H22B 0.9700 . ?
C22 H22C 0.9700 . ?
C23 C26 1.504(12) . ?
C23 C24 1.509(10) . ?
C23 C25 1.517(11) . ?
C24 H24A 0.9700 . ?
C24 H24B 0.9700 . ?
C24 H24C 0.9700 . ?
C25 H25A 0.9700 . ?
C25 H25B 0.9700 . ?
C25 H25C 0.9700 . ?
C26 H26A 0.9700 . ?
C26 H26B 0.9700 . ?
C26 H26C 0.9700 . ?
C28 C29 1.326(11) . ?
C28 H28A 0.9400 . ?
C29 H29A 0.9400 . ?
C30 C32 1.504(10) . ?
C30 C31 1.509(10) . ?
C30 H30A 0.9900 . ?
C31 H31A 0.9700 . ?
C31 H31B 0.9700 . ?
C31 H31C 0.9700 . ?
C32 H32A 0.9700 . ?
C32 H32B 0.9700 . ?
C32 H32C 0.9700 . ?
C33 C35 1.502(11) . ?
C33 C34 1.537(12) . ?
C33 H33A 0.9900 . ?
C34 H34A 0.9700 . ?
C34 H34B 0.9700 . ?
C34 H34C 0.9700 . ?
C35 H35A 0.9700 . ?
C35 H35B 0.9700 . ?
C35 H35C 0.9700 . ?
C36 C39 1.521(10) . ?
C36 C38 1.530(10) . ?
C36 C37 1.543(10) . ?
C37 H37A 0.9700 . ?
C37 H37B 0.9700 . ?
C37 H37C 0.9700 . ?
C38 H38A 0.9700 . ?
C38 H38B 0.9700 . ?
C38 H38C 0.9700 . ?
C39 H39A 0.9700 . ?
C39 H39B 0.9700 . ?
C39 H39C 0.9700 . ?
